data_7131151
loop_
_publ_author_name
'Harada, Kaho'
'Hasegawa, Chika'
'Matsumoto, Taisuke'
'Sugishita, Hiroki'
'Kitamura, Chitoshi'
'Higashibayashi, Shuhei'
'Hasegawa, Masashi'
'Suzuki, Shuichi'
'Kato, Shin-Ichiro'

_publ_section_title
;
 A double-helical S,C-bridged tetraphenyl-<i>para</i>-phenylenediamine and
 its persistent radical cation.
;
_journal_issue 10
_journal_name_full 'Chemical communications (Cambridge, England)'
_journal_page_first 1301
_journal_page_last 1304
_journal_paper_doi 10.1039/d2cc06144a
_journal_volume 59
_journal_year 2023
_chemical_formula_moiety 'C36 H28 N2 S2'
_chemical_formula_sum 'C36 H28 N2 S2'
_chemical_formula_weight 552.72
_space_group_crystal_system tetragonal
_space_group_IT_number 82
_space_group_name_Hall 'I -4'
_space_group_name_H-M_alt 'I -4'
_atom_sites_solution_hydrogens geom
_atom_sites_solution_primary dual
_audit_creation_date 2021-10-20
_audit_creation_method
;
Olex2 1.3
(compiled 2020.11.12 svn.r5f609507 for OlexSys, GUI svn.r6408)
;
_audit_update_record
;
2022-06-13 deposited with the CCDC.	2022-12-30 downloaded from the CCDC.
;
_cell_angle_alpha 90
_cell_angle_beta 90
_cell_angle_gamma 90
_cell_formula_units_Z 8
_cell_length_a 25.3366(5)
_cell_length_b 25.3366(5)
_cell_length_c 9.1010(3)
_cell_measurement_reflns_used 10759
_cell_measurement_temperature 100
_cell_measurement_theta_max 30.6480
_cell_measurement_theta_min 2.3160
_cell_volume 5842.3(3)
_computing_cell_refinement 'CrysAlisPro 1.171.39.46e (Rigaku OD, 2018)'
_computing_data_collection 'CrysAlisPro 1.171.39.46e (Rigaku OD, 2018)'
_computing_data_reduction 'CrysAlisPro 1.171.39.46e (Rigaku OD, 2018)'
_computing_molecular_graphics 'Olex2 1.3 (Dolomanov et al., 2009)'
_computing_publication_material 'Olex2 1.3 (Dolomanov et al., 2009)'
_computing_structure_refinement 'SHELXL 2018/3 (Sheldrick, 2015)'
_computing_structure_solution 'SHELXT  (Sheldrick, 2015)'
_diffrn_ambient_temperature 100
_diffrn_detector 'Rigaku HyPix-6000 area detector'
_diffrn_detector_area_resol_mean 10.0
_diffrn_detector_type 'HPC area detector'
_diffrn_measured_fraction_theta_full 0.999
_diffrn_measured_fraction_theta_max 0.999
_diffrn_measurement_details
;
List of Runs (angles in degrees, time in seconds):

  # Type    Start    End  Width  t~exp~   \w     \q     \k     \f   Frames
#--------------------------------------------------------------------------
  1  \w     69.00  94.00   0.50   60.00    --    5.00  45.00   0.00   50
  2  \w    -88.00  -8.00   0.50   60.00    --  -10.20  45.00 150.00  160
  3  \w    -99.00  28.00   0.50   60.00    --  -10.20  45.00  30.00  254
;
_diffrn_measurement_device 'three-circle diffractometer'
_diffrn_measurement_device_type 'Rigaku AFC HyPix-6000'
_diffrn_measurement_method '\w scans'
_diffrn_orient_matrix_type 'CrysAlisPro convention (1999,Acta A55,543-557)'
_diffrn_orient_matrix_UB_11 0.0187756000
_diffrn_orient_matrix_UB_12 0.0193930000
_diffrn_orient_matrix_UB_13 0.0210672000
_diffrn_orient_matrix_UB_21 0.0197342000
_diffrn_orient_matrix_UB_22 -0.0197417000
_diffrn_orient_matrix_UB_23 0.0044019000
_diffrn_orient_matrix_UB_31 0.0064401000
_diffrn_orient_matrix_UB_32 0.0043612000
_diffrn_orient_matrix_UB_33 -0.0748469000
_diffrn_radiation_monochromator 'multi-layer mirror optics'
_diffrn_radiation_probe x-ray
_diffrn_radiation_type 'Mo K\a'
_diffrn_radiation_wavelength 0.71073
_diffrn_reflns_av_R_equivalents 0.0329
_diffrn_reflns_av_unetI/netI 0.0343
_diffrn_reflns_Laue_measured_fraction_full 0.999
_diffrn_reflns_Laue_measured_fraction_max 0.999
_diffrn_reflns_limit_h_max 32
_diffrn_reflns_limit_h_min -32
_diffrn_reflns_limit_k_max 32
_diffrn_reflns_limit_k_min -32
_diffrn_reflns_limit_l_max 11
_diffrn_reflns_limit_l_min -11
_diffrn_reflns_number 20806
_diffrn_reflns_point_group_measured_fraction_full 0.998
_diffrn_reflns_point_group_measured_fraction_max 0.983
_diffrn_reflns_theta_full 25.242
_diffrn_reflns_theta_max 27.475
_diffrn_reflns_theta_min 2.274
_diffrn_source 'rotating anode X-ray generator'
_diffrn_source_type FR-E+
_exptl_absorpt_coefficient_mu 0.210
_exptl_absorpt_correction_T_max 1.000
_exptl_absorpt_correction_T_min 0.801
_exptl_absorpt_correction_type gaussian
_exptl_absorpt_process_details
;
CrysAlisPro 1.171.39.46e (Rigaku Oxford Diffraction, 2018)
Numerical absorption correction based on gaussian integration over
			a multifaceted crystal model
Empirical absorption correction using spherical harmonics,
 implemented in SCALE3 ABSPACK scaling algorithm.
;
_exptl_crystal_colour colourless
_exptl_crystal_colour_primary colourless
_exptl_crystal_density_diffrn 1.257
_exptl_crystal_description needle
_exptl_crystal_F_000 2320
_exptl_crystal_size_max 0.332
_exptl_crystal_size_mid 0.078
_exptl_crystal_size_min 0.032
_refine_diff_density_max 0.183
_refine_diff_density_min -0.221
_refine_diff_density_rms 0.034
_refine_ls_abs_structure_details
;
 Flack x determined using 2622 quotients [(I+)-(I-)]/[(I+)+(I-)]
 (Parsons, Flack and Wagner, Acta Cryst. B69 (2013) 249-259).
;
_refine_ls_abs_structure_Flack -0.02(2)
_refine_ls_extinction_method none
_refine_ls_goodness_of_fit_ref 1.053
_refine_ls_hydrogen_treatment constr
_refine_ls_matrix_type full
_refine_ls_number_parameters 365
_refine_ls_number_reflns 6585
_refine_ls_number_restraints 0
_refine_ls_restrained_S_all 1.053
_refine_ls_R_factor_all 0.0333
_refine_ls_R_factor_gt 0.0296
_refine_ls_shift/su_max 0.001
_refine_ls_shift/su_mean 0.000
_refine_ls_structure_factor_coef Fsqd
_refine_ls_weighting_details 'w=1/[\s^2^(Fo^2^)+(0.0374P)^2^+0.9411P] where P=(Fo^2^+2Fc^2^)/3'
_refine_ls_weighting_scheme calc
_refine_ls_wR_factor_gt 0.0693
_refine_ls_wR_factor_ref 0.0704
_reflns_Friedel_coverage 0.849
_reflns_Friedel_fraction_full 0.996
_reflns_Friedel_fraction_max 0.965
_reflns_number_gt 6111
_reflns_number_total 6585
_reflns_threshold_expression 'I > 2\s(I)'
_cod_data_source_file d2cc06144a2.cif
_cod_data_source_block ks2110c
_cod_depositor_comments 'Adding full bibliography for 7131149--7131152.cif.'
_cod_database_code 7131151
_shelx_shelxl_version_number 2018/3
_chemical_oxdiff_formula 'C11 H10 N O'
_shelx_space_group_comment
;
The symmetry employed for this shelxl refinement is uniquely defined
by the following loop, which should always be used as a source of
symmetry information in preference to the above space-group names.
They are only intended as comments.
;
_reflns_odcompleteness_completeness 99.94
_reflns_odcompleteness_iscentric 1
_reflns_odcompleteness_theta 27.42
_olex2_refinement_description
;
1. Fixed Uiso
 At 1.2 times of:
  All C(H) groups
 At 1.5 times of:
  All C(H,H,H) groups
2.a Aromatic/amide H refined with riding coordinates:
 C1(H1), C30(H30), C12(H12), C19(H19), C31(H31), C6(H6), C13(H13), C24(H24),
 C8(H8), C14(H14), C15(H15), C7(H7), C33(H33), C32(H32), C26(H26), C25(H25)
2.b Idealised Me refined as rotating group:
 C18(H18A,H18B,H18C), C17(H17A,H17B,H17C), C36(H36A,H36B,H36C), C35(H35A,H35B,
 H35C)
;
_smtbx_masks_void_probe_radius 1.2
_smtbx_masks_void_truncation_radius 1.2
_olex2_submission_special_instructions 'No special instructions were received'
_oxdiff_exptl_absorpt_empirical_details
;
Empirical correction (ABSPACK) includes:
- Absorption correction using spherical harmonics
- Frame scaling
;
_oxdiff_exptl_absorpt_empirical_full_max 1.206
_oxdiff_exptl_absorpt_empirical_full_min 0.907

loop_
_space_group_symop_operation_xyz
'x, y, z'
'-x, -y, z'
'y, -x, -z'
'-y, x, -z'
'x+1/2, y+1/2, z+1/2'
'-x+1/2, -y+1/2, z+1/2'
'y+1/2, -x+1/2, -z+1/2'
'-y+1/2, x+1/2, -z+1/2'

loop_
_atom_site_label
_atom_site_type_symbol
_atom_site_fract_x
_atom_site_fract_y
_atom_site_fract_z
_atom_site_U_iso_or_equiv
_atom_site_adp_type
_atom_site_occupancy
_atom_site_site_symmetry_order
_atom_site_calc_flag
_atom_site_refinement_flags_posn
_atom_site_refinement_flags_adp
_atom_site_refinement_flags_occupancy
_atom_site_disorder_assembly
_atom_site_disorder_group
S1 S 0.49712(2) 0.82669(2) 0.53201(6) 0.02851(13) Uani 1 1 d . . . . .
S2 S 0.27519(3) 0.53305(2) 1.14244(6) 0.03900(16) Uani 1 1 d . . . . .
N2 N 0.30233(7) 0.59519(6) 0.87686(18) 0.0203(3) Uani 1 1 d . . . . .
N1 N 0.39985(6) 0.76570(6) 0.60012(18) 0.0194(3) Uani 1 1 d . . . . .
C21 C 0.32524(7) 0.63830(7) 0.8022(2) 0.0174(4) Uani 1 1 d . . . . .
C20 C 0.36311(7) 0.62844(7) 0.6944(2) 0.0181(4) Uani 1 1 d . . . . .
C2 C 0.33463(7) 0.73273(7) 0.7719(2) 0.0161(4) Uani 1 1 d . . . . .
C1 C 0.31180(7) 0.68953(7) 0.8414(2) 0.0182(4) Uani 1 1 d . . . . .
H1 H 0.286566 0.695158 0.916971 0.022 Uiso 1 1 calc R U . . .
C29 C 0.24764(8) 0.59241(7) 0.9029(2) 0.0217(4) Uani 1 1 d . . . . .
C3 C 0.37329(7) 0.72268(7) 0.6651(2) 0.0176(4) Uani 1 1 d . . . . .
C4 C 0.31849(8) 0.78979(7) 0.7990(2) 0.0177(4) Uani 1 1 d . . . . .
C10 C 0.40581(7) 0.81165(7) 0.6853(2) 0.0190(4) Uani 1 1 d . . . . .
C18 C 0.28185(8) 0.80672(8) 0.6716(2) 0.0222(4) Uani 1 1 d . . . . .
H18A H 0.300347 0.802205 0.577826 0.033 Uiso 1 1 calc R U . . .
H18B H 0.272013 0.843866 0.683878 0.033 Uiso 1 1 calc R U . . .
H18C H 0.249966 0.784824 0.672200 0.033 Uiso 1 1 calc R U . . .
C30 C 0.21143(8) 0.61721(8) 0.8113(2) 0.0246(4) Uani 1 1 d . . . . .
H30 H 0.223533 0.636288 0.727952 0.030 Uiso 1 1 calc R U . . .
C16 C 0.45587(8) 0.79591(8) 0.4014(2) 0.0239(4) Uani 1 1 d . . . . .
C12 C 0.38217(8) 0.73984(8) 0.3457(2) 0.0231(4) Uani 1 1 d . . . . .
H12 H 0.352225 0.720136 0.376320 0.028 Uiso 1 1 calc R U . . .
C22 C 0.37446(8) 0.57143(7) 0.6514(2) 0.0214(4) Uani 1 1 d . . . . .
C9 C 0.44949(7) 0.84412(8) 0.6643(2) 0.0227(4) Uani 1 1 d . . . . .
C5 C 0.36798(8) 0.82358(7) 0.7924(2) 0.0187(4) Uani 1 1 d . . . . .
C19 C 0.38767(7) 0.67150(7) 0.6293(2) 0.0189(4) Uani 1 1 d . . . . .
H19 H 0.414795 0.665767 0.559024 0.023 Uiso 1 1 calc R U . . .
C31 C 0.15801(9) 0.61434(9) 0.8403(3) 0.0351(5) Uani 1 1 d . . . . .
H31 H 0.133570 0.632258 0.778810 0.042 Uiso 1 1 calc R U . . .
C6 C 0.37661(8) 0.86745(8) 0.8820(2) 0.0251(4) Uani 1 1 d . . . . .
H6 H 0.352270 0.875435 0.958249 0.030 Uiso 1 1 calc R U . . .
C13 C 0.39543(8) 0.74195(9) 0.1977(2) 0.0285(5) Uani 1 1 d . . . . .
H13 H 0.375327 0.722642 0.127909 0.034 Uiso 1 1 calc R U . . .
C24 C 0.40489(9) 0.49456(8) 0.8163(3) 0.0321(5) Uani 1 1 d . . . . .
H24 H 0.433012 0.487025 0.750520 0.039 Uiso 1 1 calc R U . . .
C28 C 0.33337(8) 0.54937(8) 0.8933(2) 0.0223(4) Uani 1 1 d . . . . .
C11 C 0.41253(7) 0.76644(8) 0.4490(2) 0.0200(4) Uani 1 1 d . . . . .
C23 C 0.37242(8) 0.53788(8) 0.7902(2) 0.0238(4) Uani 1 1 d . . . . .
C34 C 0.22945(9) 0.56285(8) 1.0227(2) 0.0296(5) Uani 1 1 d . . . . .
C17 C 0.28797(8) 0.79703(8) 0.9425(2) 0.0234(4) Uani 1 1 d . . . . .
H17A H 0.257662 0.773002 0.943904 0.035 Uiso 1 1 calc R U . . .
H17B H 0.275519 0.833553 0.949666 0.035 Uiso 1 1 calc R U . . .
H17C H 0.311174 0.789160 1.025781 0.035 Uiso 1 1 calc R U . . .
C8 C 0.45590(8) 0.88856(8) 0.7509(3) 0.0294(5) Uani 1 1 d . . . . .
H8 H 0.484894 0.911592 0.734373 0.035 Uiso 1 1 calc R U . . .
C14 C 0.43794(8) 0.77216(9) 0.1517(2) 0.0320(5) Uani 1 1 d . . . . .
H14 H 0.446563 0.774038 0.050207 0.038 Uiso 1 1 calc R U . . .
C36 C 0.32986(8) 0.55247(8) 0.5479(2) 0.0264(4) Uani 1 1 d . . . . .
H36A H 0.295684 0.556803 0.596885 0.040 Uiso 1 1 calc R U . . .
H36B H 0.335267 0.515159 0.523833 0.040 Uiso 1 1 calc R U . . .
H36C H 0.330375 0.573440 0.457430 0.040 Uiso 1 1 calc R U . . .
C15 C 0.46765(8) 0.79943(9) 0.2530(2) 0.0300(5) Uani 1 1 d . . . . .
H15 H 0.496310 0.820723 0.221076 0.036 Uiso 1 1 calc R U . . .
C7 C 0.42014(9) 0.89937(8) 0.8611(3) 0.0310(5) Uani 1 1 d . . . . .
H7 H 0.425505 0.929035 0.923202 0.037 Uiso 1 1 calc R U . . .
C35 C 0.42736(9) 0.56647(9) 0.5726(3) 0.0325(5) Uani 1 1 d . . . . .
H35A H 0.426455 0.587110 0.481511 0.049 Uiso 1 1 calc R U . . .
H35B H 0.434061 0.529314 0.549207 0.049 Uiso 1 1 calc R U . . .
H35C H 0.455543 0.579813 0.636267 0.049 Uiso 1 1 calc R U . . .
C27 C 0.32478(9) 0.51660(8) 1.0136(2) 0.0303(5) Uani 1 1 d . . . . .
C33 C 0.17567(11) 0.55913(9) 1.0485(3) 0.0397(6) Uani 1 1 d . . . . .
H33 H 0.163231 0.538416 1.128307 0.048 Uiso 1 1 calc R U . . .
C32 C 0.14001(10) 0.58510(9) 0.9599(3) 0.0420(7) Uani 1 1 d . . . . .
H32 H 0.103297 0.583073 0.980358 0.050 Uiso 1 1 calc R U . . .
C26 C 0.35619(11) 0.47228(9) 1.0338(3) 0.0410(6) Uani 1 1 d . . . . .
H26 H 0.349686 0.449090 1.113817 0.049 Uiso 1 1 calc R U . . .
C25 C 0.39663(12) 0.46212(9) 0.9378(3) 0.0438(7) Uani 1 1 d . . . . .
H25 H 0.419194 0.432764 0.954265 0.053 Uiso 1 1 calc R U . . .

loop_
_atom_site_aniso_label
_atom_site_aniso_U_11
_atom_site_aniso_U_22
_atom_site_aniso_U_33
_atom_site_aniso_U_23
_atom_site_aniso_U_13
_atom_site_aniso_U_12
S1 0.0158(2) 0.0339(3) 0.0358(3) 0.0077(2) -0.0017(2) -0.0060(2)
S2 0.0756(5) 0.0249(3) 0.0165(2) 0.0045(2) 0.0048(3) -0.0107(3)
N2 0.0260(8) 0.0150(7) 0.0199(8) 0.0037(6) 0.0027(7) -0.0013(6)
N1 0.0208(8) 0.0196(8) 0.0177(8) 0.0023(6) 0.0009(6) -0.0047(6)
C21 0.0195(9) 0.0163(9) 0.0162(9) 0.0029(7) -0.0014(7) -0.0013(7)
C20 0.0195(9) 0.0163(9) 0.0186(9) -0.0013(7) -0.0029(7) 0.0001(7)
C2 0.0189(9) 0.0162(8) 0.0134(9) 0.0008(7) -0.0010(7) -0.0002(7)
C1 0.0224(9) 0.0198(9) 0.0123(8) 0.0021(7) 0.0035(8) 0.0007(7)
C29 0.0297(10) 0.0137(9) 0.0217(10) -0.0029(7) 0.0095(8) -0.0032(8)
C3 0.0188(9) 0.0188(9) 0.0151(9) 0.0041(7) -0.0015(7) -0.0027(7)
C4 0.0220(9) 0.0152(8) 0.0160(9) 0.0019(7) -0.0001(7) 0.0010(7)
C10 0.0209(9) 0.0156(9) 0.0207(9) 0.0053(7) -0.0055(8) 0.0009(7)
C18 0.0205(9) 0.0216(10) 0.0246(11) 0.0054(8) -0.0027(8) -0.0006(7)
C30 0.0272(10) 0.0176(9) 0.0291(11) -0.0016(8) 0.0098(9) -0.0006(8)
C16 0.0155(9) 0.0284(11) 0.0276(11) 0.0085(9) -0.0010(8) 0.0004(8)
C12 0.0175(9) 0.0293(10) 0.0225(10) 0.0021(9) 0.0009(8) 0.0017(8)
C22 0.0209(9) 0.0173(9) 0.0261(10) -0.0037(8) 0.0006(8) 0.0005(7)
C9 0.0178(9) 0.0218(10) 0.0284(11) 0.0079(8) -0.0069(8) 0.0010(7)
C5 0.0224(9) 0.0142(8) 0.0195(9) 0.0054(7) -0.0053(8) 0.0031(7)
C19 0.0183(9) 0.0229(9) 0.0155(9) -0.0006(8) 0.0011(7) -0.0024(7)
C31 0.0303(11) 0.0225(10) 0.0525(15) -0.0103(10) 0.0137(11) 0.0023(9)
C6 0.0290(10) 0.0185(9) 0.0276(11) 0.0021(8) -0.0050(9) 0.0048(8)
C13 0.0256(11) 0.0396(12) 0.0202(10) 0.0002(9) 0.0005(8) 0.0086(9)
C24 0.0342(12) 0.0229(10) 0.0393(14) -0.0049(10) -0.0132(10) 0.0043(9)
C28 0.0295(11) 0.0142(9) 0.0233(10) 0.0008(8) -0.0071(8) -0.0025(8)
C11 0.0168(9) 0.0236(9) 0.0197(9) 0.0052(8) 0.0009(7) 0.0016(7)
C23 0.0231(10) 0.0162(9) 0.0320(11) -0.0030(8) -0.0084(8) -0.0010(8)
C34 0.0508(13) 0.0161(9) 0.0219(10) -0.0042(8) 0.0143(10) -0.0069(9)
C17 0.0301(11) 0.0175(9) 0.0225(10) -0.0010(8) 0.0043(8) 0.0043(8)
C8 0.0220(10) 0.0171(9) 0.0490(14) 0.0065(10) -0.0130(10) -0.0034(8)
C14 0.0268(11) 0.0477(13) 0.0213(10) 0.0098(10) 0.0084(9) 0.0086(10)
C36 0.0321(11) 0.0237(10) 0.0232(10) -0.0049(8) -0.0033(9) -0.0044(8)
C15 0.0179(10) 0.0397(12) 0.0323(12) 0.0156(10) 0.0068(9) 0.0028(9)
C7 0.0310(11) 0.0158(9) 0.0462(13) -0.0038(10) -0.0129(11) 0.0031(8)
C35 0.0297(11) 0.0219(10) 0.0460(14) -0.0096(10) 0.0126(10) -0.0001(9)
C27 0.0477(13) 0.0216(10) 0.0217(10) 0.0022(8) -0.0071(10) -0.0058(9)
C33 0.0594(15) 0.0213(10) 0.0385(14) -0.0102(10) 0.0329(13) -0.0165(11)
C32 0.0375(13) 0.0243(11) 0.0641(18) -0.0149(12) 0.0329(13) -0.0075(10)
C26 0.0691(17) 0.0199(11) 0.0339(13) 0.0091(10) -0.0198(13) -0.0019(11)
C25 0.0565(16) 0.0227(11) 0.0523(16) 0.0028(11) -0.0252(14) 0.0106(11)

loop_
_atom_type_symbol
_atom_type_description
_atom_type_scat_dispersion_real
_atom_type_scat_dispersion_imag
_atom_type_scat_source
C C 0.0033 0.0016 'International Tables Vol C Tables 4.2.6.8 and 6.1.1.4'
H H 0.0000 0.0000 'International Tables Vol C Tables 4.2.6.8 and 6.1.1.4'
N N 0.0061 0.0033 'International Tables Vol C Tables 4.2.6.8 and 6.1.1.4'
S S 0.1246 0.1234 'International Tables Vol C Tables 4.2.6.8 and 6.1.1.4'

loop_
_exptl_crystal_face_index_h
_exptl_crystal_face_index_k
_exptl_crystal_face_index_l
_exptl_crystal_face_perp_dist
1 10 -12 0.1470
-31 18 -1 0.0285
-3 -8 12 0.1596
31 -17 0 0.0197
-27 -23 -1 0.0076
27 23 0 0.0109

loop_
_geom_angle_atom_site_label_1
_geom_angle_atom_site_label_2
_geom_angle_atom_site_label_3
_geom_angle
_geom_angle_site_symmetry_1
_geom_angle_site_symmetry_3
_geom_angle_publ_flag
C9 S1 C16 99.52(10) . . ?
C34 S2 C27 99.11(10) . . ?
C29 N2 C21 121.64(16) . . ?
C29 N2 C28 119.34(15) . . ?
C28 N2 C21 117.33(16) . . ?
C3 N1 C11 121.80(16) . . ?
C10 N1 C3 117.38(16) . . ?
C10 N1 C11 120.05(16) . . ?
C20 C21 N2 118.87(16) . . ?
C1 C21 N2 119.95(17) . . ?
C1 C21 C20 121.12(17) . . ?
C21 C20 C22 118.69(17) . . ?
C19 C20 C21 117.87(17) . . ?
C19 C20 C22 123.42(17) . . ?
C1 C2 C3 117.56(16) . . ?
C1 C2 C4 124.21(16) . . ?
C3 C2 C4 118.16(16) . . ?
C21 C1 C2 121.15(17) . . ?
C21 C1 H1 119.4 . . ?
C2 C1 H1 119.4 . . ?
C30 C29 N2 121.73(17) . . ?
C30 C29 C34 119.44(19) . . ?
C34 C29 N2 118.81(19) . . ?
C2 C3 N1 118.89(16) . . ?
C19 C3 N1 119.94(17) . . ?
C19 C3 C2 121.06(16) . . ?
C2 C4 C18 107.67(15) . . ?
C2 C4 C17 112.83(15) . . ?
C5 C4 C2 107.87(15) . . ?
C5 C4 C18 108.03(15) . . ?
C5 C4 C17 112.55(16) . . ?
C17 C4 C18 107.69(16) . . ?
C9 C10 N1 119.93(17) . . ?
C9 C10 C5 120.81(18) . . ?
C5 C10 N1 119.25(17) . . ?
C4 C18 H18A 109.5 . . ?
C4 C18 H18B 109.5 . . ?
C4 C18 H18C 109.5 . . ?
H18A C18 H18B 109.5 . . ?
H18A C18 H18C 109.5 . . ?
H18B C18 H18C 109.5 . . ?
C29 C30 H30 119.7 . . ?
C31 C30 C29 120.5(2) . . ?
C31 C30 H30 119.7 . . ?
C11 C16 S1 119.55(16) . . ?
C15 C16 S1 120.03(16) . . ?
C15 C16 C11 120.4(2) . . ?
C13 C12 H12 119.9 . . ?
C13 C12 C11 120.2(2) . . ?
C11 C12 H12 119.9 . . ?
C20 C22 C36 108.22(16) . . ?
C20 C22 C35 111.38(16) . . ?
C23 C22 C20 108.06(16) . . ?
C23 C22 C36 107.86(16) . . ?
C23 C22 C35 111.96(18) . . ?
C35 C22 C36 109.24(17) . . ?
C10 C9 S1 119.36(16) . . ?
C8 C9 S1 120.85(16) . . ?
C8 C9 C10 119.75(19) . . ?
C10 C5 C4 118.08(17) . . ?
C6 C5 C4 123.70(18) . . ?
C6 C5 C10 118.13(18) . . ?
C20 C19 H19 119.4 . . ?
C3 C19 C20 121.15(17) . . ?
C3 C19 H19 119.4 . . ?
C30 C31 H31 120.1 . . ?
C30 C31 C32 119.9(2) . . ?
C32 C31 H31 120.1 . . ?
C5 C6 H6 119.6 . . ?
C7 C6 C5 120.7(2) . . ?
C7 C6 H6 119.6 . . ?
C12 C13 H13 119.9 . . ?
C14 C13 C12 120.2(2) . . ?
C14 C13 H13 119.9 . . ?
C23 C24 H24 119.6 . . ?
C23 C24 C25 120.8(2) . . ?
C25 C24 H24 119.6 . . ?
C23 C28 N2 119.73(17) . . ?
C27 C28 N2 119.20(19) . . ?
C27 C28 C23 121.07(19) . . ?
C16 C11 N1 119.21(18) . . ?
C12 C11 N1 121.78(17) . . ?
C12 C11 C16 118.99(18) . . ?
C24 C23 C22 124.2(2) . . ?
C24 C23 C28 118.0(2) . . ?
C28 C23 C22 117.75(17) . . ?
C29 C34 S2 119.63(17) . . ?
C33 C34 S2 120.86(18) . . ?
C33 C34 C29 119.5(2) . . ?
C4 C17 H17A 109.5 . . ?
C4 C17 H17B 109.5 . . ?
C4 C17 H17C 109.5 . . ?
H17A C17 H17B 109.5 . . ?
H17A C17 H17C 109.5 . . ?
H17B C17 H17C 109.5 . . ?
C9 C8 H8 120.0 . . ?
C7 C8 C9 119.91(19) . . ?
C7 C8 H8 120.0 . . ?
C13 C14 H14 120.0 . . ?
C15 C14 C13 120.0(2) . . ?
C15 C14 H14 120.0 . . ?
C22 C36 H36A 109.5 . . ?
C22 C36 H36B 109.5 . . ?
C22 C36 H36C 109.5 . . ?
H36A C36 H36B 109.5 . . ?
H36A C36 H36C 109.5 . . ?
H36B C36 H36C 109.5 . . ?
C16 C15 H15 119.9 . . ?
C14 C15 C16 120.19(19) . . ?
C14 C15 H15 119.9 . . ?
C6 C7 H7 119.7 . . ?
C8 C7 C6 120.6(2) . . ?
C8 C7 H7 119.7 . . ?
C22 C35 H35A 109.5 . . ?
C22 C35 H35B 109.5 . . ?
C22 C35 H35C 109.5 . . ?
H35A C35 H35B 109.5 . . ?
H35A C35 H35C 109.5 . . ?
H35B C35 H35C 109.5 . . ?
C28 C27 S2 119.49(17) . . ?
C26 C27 S2 120.67(18) . . ?
C26 C27 C28 119.8(2) . . ?
C34 C33 H33 119.6 . . ?
C32 C33 C34 120.9(2) . . ?
C32 C33 H33 119.6 . . ?
C31 C32 H32 120.1 . . ?
C33 C32 C31 119.8(2) . . ?
C33 C32 H32 120.1 . . ?
C27 C26 H26 120.1 . . ?
C25 C26 C27 119.7(2) . . ?
C25 C26 H26 120.1 . . ?
C24 C25 H25 119.8 . . ?
C26 C25 C24 120.5(2) . . ?
C26 C25 H25 119.8 . . ?

loop_
_geom_bond_atom_site_label_1
_geom_bond_atom_site_label_2
_geom_bond_distance
_geom_bond_site_symmetry_2
_geom_bond_publ_flag
S1 C16 1.764(2) . ?
S1 C9 1.761(2) . ?
S2 C34 1.761(3) . ?
S2 C27 1.768(3) . ?
N2 C21 1.411(2) . ?
N2 C29 1.408(3) . ?
N2 C28 1.410(3) . ?
N1 C3 1.411(2) . ?
N1 C10 1.407(3) . ?
N1 C11 1.412(2) . ?
C21 C20 1.395(3) . ?
C21 C1 1.388(3) . ?
C20 C22 1.524(3) . ?
C20 C19 1.389(3) . ?
C2 C1 1.390(3) . ?
C2 C3 1.403(3) . ?
C2 C4 1.522(2) . ?
C1 H1 0.9500 . ?
C29 C30 1.390(3) . ?
C29 C34 1.401(3) . ?
C3 C19 1.386(3) . ?
C4 C18 1.546(3) . ?
C4 C5 1.520(3) . ?
C4 C17 1.529(3) . ?
C10 C9 1.392(3) . ?
C10 C5 1.400(3) . ?
C18 H18A 0.9800 . ?
C18 H18B 0.9800 . ?
C18 H18C 0.9800 . ?
C30 H30 0.9500 . ?
C30 C31 1.381(3) . ?
C16 C11 1.397(3) . ?
C16 C15 1.387(3) . ?
C12 H12 0.9500 . ?
C12 C13 1.389(3) . ?
C12 C11 1.390(3) . ?
C22 C23 1.523(3) . ?
C22 C36 1.548(3) . ?
C22 C35 1.526(3) . ?
C9 C8 1.384(3) . ?
C5 C6 1.396(3) . ?
C19 H19 0.9500 . ?
C31 H31 0.9500 . ?
C31 C32 1.394(4) . ?
C6 H6 0.9500 . ?
C6 C7 1.381(3) . ?
C13 H13 0.9500 . ?
C13 C14 1.386(3) . ?
C24 H24 0.9500 . ?
C24 C23 1.392(3) . ?
C24 C25 1.394(4) . ?
C28 C23 1.395(3) . ?
C28 C27 1.391(3) . ?
C34 C33 1.386(3) . ?
C17 H17A 0.9800 . ?
C17 H17B 0.9800 . ?
C17 H17C 0.9800 . ?
C8 H8 0.9500 . ?
C8 C7 1.380(3) . ?
C14 H14 0.9500 . ?
C14 C15 1.376(3) . ?
C36 H36A 0.9800 . ?
C36 H36B 0.9800 . ?
C36 H36C 0.9800 . ?
C15 H15 0.9500 . ?
C7 H7 0.9500 . ?
C35 H35A 0.9800 . ?
C35 H35B 0.9800 . ?
C35 H35C 0.9800 . ?
C27 C26 1.389(3) . ?
C33 H33 0.9500 . ?
C33 C32 1.378(4) . ?
C32 H32 0.9500 . ?
C26 H26 0.9500 . ?
C26 C25 1.371(4) . ?
C25 H25 0.9500 . ?

loop_
_geom_torsion_atom_site_label_1
_geom_torsion_atom_site_label_2
_geom_torsion_atom_site_label_3
_geom_torsion_atom_site_label_4
_geom_torsion
_geom_torsion_site_symmetry_1
_geom_torsion_site_symmetry_2
_geom_torsion_site_symmetry_3
_geom_torsion_site_symmetry_4
_geom_torsion_publ_flag
S1 C16 C11 N1 5.5(3) . . . . ?
S1 C16 C11 C12 -176.24(15) . . . . ?
S1 C16 C15 C14 175.01(17) . . . . ?
S1 C9 C8 C7 -175.21(16) . . . . ?
S2 C34 C33 C32 176.04(17) . . . . ?
S2 C27 C26 C25 -175.78(19) . . . . ?
N2 C21 C20 C22 5.7(3) . . . . ?
N2 C21 C20 C19 -175.78(17) . . . . ?
N2 C21 C1 C2 178.56(17) . . . . ?
N2 C29 C30 C31 -179.28(19) . . . . ?
N2 C29 C34 S2 3.4(2) . . . . ?
N2 C29 C34 C33 -179.09(18) . . . . ?
N2 C28 C23 C22 -8.7(3) . . . . ?
N2 C28 C23 C24 175.14(18) . . . . ?
N2 C28 C27 S2 0.1(3) . . . . ?
N2 C28 C27 C26 -177.91(19) . . . . ?
N1 C3 C19 C20 178.34(17) . . . . ?
N1 C10 C9 S1 -0.6(2) . . . . ?
N1 C10 C9 C8 -178.34(17) . . . . ?
N1 C10 C5 C4 -7.4(2) . . . . ?
N1 C10 C5 C6 175.78(17) . . . . ?
C21 N2 C29 C30 27.3(3) . . . . ?
C21 N2 C29 C34 -154.12(18) . . . . ?
C21 N2 C28 C23 -27.9(3) . . . . ?
C21 N2 C28 C27 151.45(18) . . . . ?
C21 C20 C22 C23 -38.2(2) . . . . ?
C21 C20 C22 C36 78.3(2) . . . . ?
C21 C20 C22 C35 -161.58(18) . . . . ?
C21 C20 C19 C3 -3.0(3) . . . . ?
C20 C21 C1 C2 1.7(3) . . . . ?
C20 C22 C23 C24 -144.6(2) . . . . ?
C20 C22 C23 C28 39.5(2) . . . . ?
C2 C3 C19 C20 2.1(3) . . . . ?
C2 C4 C5 C10 39.7(2) . . . . ?
C2 C4 C5 C6 -143.71(18) . . . . ?
C1 C21 C20 C22 -177.38(18) . . . . ?
C1 C21 C20 C19 1.2(3) . . . . ?
C1 C2 C3 N1 -175.55(17) . . . . ?
C1 C2 C3 C19 0.7(3) . . . . ?
C1 C2 C4 C18 -100.2(2) . . . . ?
C1 C2 C4 C5 143.47(18) . . . . ?
C1 C2 C4 C17 18.5(3) . . . . ?
C29 N2 C21 C20 -135.68(19) . . . . ?
C29 N2 C21 C1 47.4(3) . . . . ?
C29 N2 C28 C23 137.53(19) . . . . ?
C29 N2 C28 C27 -43.1(3) . . . . ?
C29 C30 C31 C32 -1.9(3) . . . . ?
C29 C34 C33 C32 -1.5(3) . . . . ?
C3 N1 C10 C9 149.60(18) . . . . ?
C3 N1 C10 C5 -29.2(2) . . . . ?
C3 N1 C11 C16 -152.96(18) . . . . ?
C3 N1 C11 C12 28.9(3) . . . . ?
C3 C2 C1 C21 -2.6(3) . . . . ?
C3 C2 C4 C18 76.7(2) . . . . ?
C3 C2 C4 C5 -39.7(2) . . . . ?
C3 C2 C4 C17 -164.62(17) . . . . ?
C4 C2 C1 C21 174.32(17) . . . . ?
C4 C2 C3 N1 7.4(2) . . . . ?
C4 C2 C3 C19 -176.39(17) . . . . ?
C4 C5 C6 C7 -173.87(19) . . . . ?
C10 N1 C3 C2 29.2(2) . . . . ?
C10 N1 C3 C19 -147.12(17) . . . . ?
C10 N1 C11 C16 37.4(3) . . . . ?
C10 N1 C11 C12 -140.78(19) . . . . ?
C10 C9 C8 C7 2.5(3) . . . . ?
C10 C5 C6 C7 2.7(3) . . . . ?
C18 C4 C5 C10 -76.4(2) . . . . ?
C18 C4 C5 C6 100.2(2) . . . . ?
C30 C29 C34 S2 -178.04(15) . . . . ?
C30 C29 C34 C33 -0.5(3) . . . . ?
C30 C31 C32 C33 -0.1(3) . . . . ?
C16 S1 C9 C10 33.00(17) . . . . ?
C16 S1 C9 C8 -149.29(17) . . . . ?
C12 C13 C14 C15 1.1(3) . . . . ?
C22 C20 C19 C3 175.43(18) . . . . ?
C9 S1 C16 C11 -35.52(18) . . . . ?
C9 S1 C16 C15 146.83(18) . . . . ?
C9 C10 C5 C4 173.77(17) . . . . ?
C9 C10 C5 C6 -3.0(3) . . . . ?
C9 C8 C7 C6 -2.8(3) . . . . ?
C5 C10 C9 S1 178.18(14) . . . . ?
C5 C10 C9 C8 0.4(3) . . . . ?
C5 C6 C7 C8 0.2(3) . . . . ?
C19 C20 C22 C23 143.35(19) . . . . ?
C19 C20 C22 C36 -100.1(2) . . . . ?
C19 C20 C22 C35 20.0(3) . . . . ?
C13 C12 C11 N1 179.22(19) . . . . ?
C13 C12 C11 C16 1.1(3) . . . . ?
C13 C14 C15 C16 1.4(3) . . . . ?
C28 N2 C21 C20 29.4(2) . . . . ?
C28 N2 C21 C1 -147.58(18) . . . . ?
C28 N2 C29 C30 -137.46(19) . . . . ?
C28 N2 C29 C34 41.1(3) . . . . ?
C28 C27 C26 C25 2.2(3) . . . . ?
C11 N1 C3 C2 -140.76(18) . . . . ?
C11 N1 C3 C19 43.0(3) . . . . ?
C11 N1 C10 C9 -40.3(3) . . . . ?
C11 N1 C10 C5 140.91(17) . . . . ?
C11 C16 C15 C14 -2.6(3) . . . . ?
C11 C12 C13 C14 -2.3(3) . . . . ?
C23 C24 C25 C26 0.2(4) . . . . ?
C23 C28 C27 S2 179.47(16) . . . . ?
C23 C28 C27 C26 1.4(3) . . . . ?
C34 S2 C27 C28 33.35(19) . . . . ?
C34 S2 C27 C26 -148.62(19) . . . . ?
C34 C29 C30 C31 2.2(3) . . . . ?
C34 C33 C32 C31 1.8(3) . . . . ?
C17 C4 C5 C10 164.83(16) . . . . ?
C17 C4 C5 C6 -18.6(2) . . . . ?
C36 C22 C23 C24 98.7(2) . . . . ?
C36 C22 C23 C28 -77.2(2) . . . . ?
C15 C16 C11 N1 -176.82(19) . . . . ?
C15 C16 C11 C12 1.4(3) . . . . ?
C35 C22 C23 C24 -21.5(3) . . . . ?
C35 C22 C23 C28 162.56(17) . . . . ?
C27 S2 C34 C29 -35.11(18) . . . . ?
C27 S2 C34 C33 147.37(18) . . . . ?
C27 C28 C23 C22 171.96(18) . . . . ?
C27 C28 C23 C24 -4.2(3) . . . . ?
C27 C26 C25 C24 -3.0(4) . . . . ?
C25 C24 C23 C22 -172.5(2) . . . . ?
C25 C24 C23 C28 3.4(3) . . . . ?

loop_
_exptl_oxdiff_crystal_face_indexfrac_h
_exptl_oxdiff_crystal_face_indexfrac_k
_exptl_oxdiff_crystal_face_indexfrac_l
_exptl_oxdiff_crystal_face_x
_exptl_oxdiff_crystal_face_y
_exptl_oxdiff_crystal_face_z
0.5368 9.8247 -12.3350 -0.0593 -0.2377 0.9695
-30.6895 18.2082 -0.8775 -0.2416 -0.9690 -0.0526
-3.2602 -8.3444 12.4221 0.0387 0.1551 -0.9871
31.1957 -17.4757 -0.3657 0.2391 0.9590 0.1521
-26.6993 -23.4571 -1.0439 -0.9782 -0.0684 -0.1961
26.8570 23.4508 0.0069 0.9592 0.0671 0.2747

loop_
_smtbx_masks_void_nr
_smtbx_masks_void_average_x
_smtbx_masks_void_average_y
_smtbx_masks_void_average_z
_smtbx_masks_void_volume
_smtbx_masks_void_count_electrons
_smtbx_masks_void_content
1 0.109 0.143 0.264 31.9 1.0 ?
2 0.000 0.500 -0.994 191.2 51.6 ?
3 -0.109 0.857 0.264 31.9 1.0 ?
4 0.143 0.891 0.736 31.9 1.0 ?
5 0.357 0.609 0.236 31.9 1.0 ?
6 0.391 0.357 0.764 31.9 1.0 ?
7 0.500 1.000 -0.246 191.2 51.6 ?
8 0.609 0.643 0.764 31.9 1.0 ?
9 0.643 0.391 0.236 31.9 1.0 ?
10 0.857 0.109 0.736 31.9 1.0 ?
